data_4128387
loop_
_publ_author_name
'Spanopoulos, Ioannis'
'Hadar, Ido'
'Ke, Weijun'
'Tu, Qing'
'Chen, Michelle'
'Tsai, Hsinhan'
'He, Yihui'
'Shekhawat, Gajendra'
'Dravid, Vinayak P.'
'Wasielewski, Michael R.'
'Mohite, Aditya D.'
'Stoumpos, Constantinos C.'
'Kanatzidis, Mercouri G.'

_publ_section_title
;
 Uniaxial Expansion of the 2D Ruddlesden-Popper Perovskite Family for
 Improved Environmental Stability.
;
_journal_issue 13
_journal_name_full 'Journal of the American Chemical Society'
_journal_page_first 5518
_journal_page_last 5534
_journal_paper_doi 10.1021/jacs.9b01327
_journal_volume 141
_journal_year 2019
_chemical_formula_moiety (CH3(CH2)4NH3)2(CH3NH3)3Pb4I13
_chemical_formula_sum 'C13 H46 I13 N5 Pb4'
_chemical_formula_weight 2751.1
_chemical_name_common 'Pentylammonium Methylammonium Lead iodide'
_space_group_IT_number 9
_space_group_name_Hall 'C -2yc'
_space_group_name_H-M_alt 'C 1 c 1'
_symmetry_cell_setting monoclinic
_symmetry_Int_Tables_number 9
_symmetry_space_group_name_Hall 'C -2yc'
_symmetry_space_group_name_H-M 'C 1 c 1'
_cell_angle_alpha 90
_cell_angle_beta 93.179(4)
_cell_angle_gamma 90
_cell_formula_units_Z 4
_cell_length_a 66.269(5)
_cell_length_b 8.9480(5)
_cell_length_c 8.8839(6)
_cell_measurement_reflns_used 4511
_cell_measurement_temperature 293
_cell_measurement_theta_max 61.205
_cell_measurement_theta_min 6.473
_cell_volume 5259.8(6)
_computing_cell_refinement 'SAINT V8.34A (Bruker, 2017)'
_computing_data_collection 'APEX2 V2017.3 (Bruker, 2017)'
_computing_data_reduction 'Bruker SAINT'
_diffrn_ambient_temperature 293
_diffrn_detector_area_resol_mean 8
_diffrn_measured_fraction_theta_full 0.98
_diffrn_measured_fraction_theta_max 0.89
_diffrn_measurement_device 'four-circle diffractometer'
_diffrn_measurement_device_type 'Bruker Kappa APEX CCD area detector'
_diffrn_measurement_method '\w and \f scans'
_diffrn_radiation_monochromator 'MX optics'
_diffrn_radiation_probe x-ray
_diffrn_radiation_source microsource
_diffrn_radiation_type 'Mo K\a'
_diffrn_radiation_wavelength 0.71073
_diffrn_reflns_av_R_equivalents 0.061
_diffrn_reflns_av_unetI/netI 0.101
_diffrn_reflns_limit_h_max 90
_diffrn_reflns_limit_h_min -96
_diffrn_reflns_limit_k_max 13
_diffrn_reflns_limit_k_min -13
_diffrn_reflns_limit_l_max 12
_diffrn_reflns_limit_l_min -7
_diffrn_reflns_number 20170
_diffrn_reflns_theta_full 29.82
_diffrn_reflns_theta_max 32.26
_diffrn_reflns_theta_min 3.24
_diffrn_source 'sealed tube'
_exptl_absorpt_coefficient_mu 20.409
_exptl_absorpt_correction_T_max 0.7464
_exptl_absorpt_correction_T_min 0.4502
_exptl_absorpt_correction_type multi-scan
_exptl_absorpt_process_details 'Scale APEX3'
_exptl_crystal_density_diffrn 3.4741
_exptl_crystal_description 'black plate'
_exptl_crystal_F_000 4704
_exptl_crystal_size_max 0.086
_exptl_crystal_size_mid 0.065
_exptl_crystal_size_min 0.022
_refine_diff_density_max 3.19
_refine_diff_density_min -3.87
_refine_ls_abs_structure_details '  3009 of Friedel pairs used in the refinement'
_refine_ls_extinction_method none
_refine_ls_goodness_of_fit_gt 1.79
_refine_ls_goodness_of_fit_ref 1.48
_refine_ls_hydrogen_treatment constr
_refine_ls_number_constraints 199
_refine_ls_number_parameters 214
_refine_ls_number_reflns 11362
_refine_ls_number_restraints 21
_refine_ls_R_factor_all 0.1339
_refine_ls_R_factor_gt 0.0699
_refine_ls_shift/su_max 0.0497
_refine_ls_shift/su_mean 0.0056
_refine_ls_structure_factor_coef Fsqd
_refine_ls_weighting_details w=1/(\s^2^(I)+0.0004I^2^)
_refine_ls_weighting_scheme sigma
_refine_ls_wR_factor_gt 0.1812
_refine_ls_wR_factor_ref 0.2057
_reflns_number_gt 6120
_reflns_number_total 11362
_reflns_threshold_expression I>2\s(I)
_cod_data_source_file ja9b01327_si_002.cif
_cod_data_source_block C5N4
_cod_depositor_comments
;
The following automatic conversions were performed:

data item '_diffrn_radiation_probe' value 'X-ray' was changed to
'x-ray' in accordance with the
/home/data/users/saulius/crontab/automatic-downloads/current/ACS/lib/dictionaries/cif_core.dic
dictionary named 'cif_core.dic' version 2.4.2 last updated on
2011-04-26.

Automatic conversion script
Id: cif_fix_values 6909 2019-04-08 15:41:33Z antanas 
;
_cod_database_code 4128387

loop_
_space_group_symop_id
_space_group_symop_operation_xyz
1 x,y,z
2 x,-y,z+1/2
3 x+1/2,y+1/2,z
4 x+1/2,-y+1/2,z+1/2

loop_
_atom_site_label
_atom_site_type_symbol
_atom_site_fract_x
_atom_site_fract_y
_atom_site_fract_z
_atom_site_adp_type
_atom_site_U_iso_or_equiv
_atom_site_site_symmetry_multiplicity
_atom_site_occupancy
_atom_site_calc_flag
Pb1 Pb 0.00419(3) 0.25036(11) 0.24698(18) Uani 0.0380(4) 4 1 d
Pb2 Pb 0.81218(2) 0.24853(9) 0.16673(17) Uani 0.0219(2) 4 1 d
Pb3 Pb 0.90853(3) 0.24995(10) 0.20710(18) Uani 0.0278(3) 4 1 d
Pb4 Pb 0.10052(3) 0.24783(13) 0.2872(2) Uani 0.0515(5) 4 1 d
I1 I 0.09286(6) -0.0037(3) 0.0349(3) Uani 0.0884(14) 4 1 d
I2 I 0.49878(7) 0.0036(4) -0.0082(3) Uani 0.0977(16) 4 1 d
I3 I 0.30823(6) -0.0012(3) 0.4134(3) Uani 0.0709(11) 4 1 d
I4 I 0.05006(6) 0.2972(4) 0.2668(6) Uani 0.1196(17) 4 1 d
I5 I 0.90354(6) 0.0041(4) 0.4548(3) Uani 0.0887(15) 4 1 d
I6 I 0.64521(6) 0.3156(4) -0.1867(6) Uani 0.1220(19) 4 1 d
I7 I 0.95535(7) 0.2078(3) 0.2246(7) Uani 0.1071(11) 4 1 d
I8 I 0.86084(5) 0.2940(3) 0.1880(5) Uani 0.0913(12) 4 1 d
I9 I 0.76656(5) 0.1836(3) 0.1461(5) Uani 0.0984(16) 4 1 d
I10 I 0.81873(5) 0.0062(3) 0.4217(3) Uani 0.0743(13) 4 1 d
I11 I 0.60395(6) 0.0004(4) 0.0373(3) Uani 0.0923(14) 4 1 d
I12 I 0.00736(7) -0.0041(5) -0.0017(4) Uani 0.1136(17) 4 1 d
I13 I 0.41253(6) -0.0029(4) 0.4546(4) Uani 0.0990(14) 4 1 d
N1 N 0.6300(4) 0.291(4) 0.274(4) Uiso 0.123(6) 4 1 d
N2 N 0.2804(5) 0.292(4) 0.115(5) Uiso 0.160(8) 4 1 d
C1 C 0.6608(3) 0.139(3) 0.280(3) Uiso 0.123(6) 4 1 d
C2 C 0.2125(4) 0.111(4) 0.023(4) Uiso 0.160(8) 4 1 d
C3 C 0.2002(6) -0.026(5) 0.050(5) Uiso 0.160(8) 4 1 d
C4 C 0.2490(4) 0.157(6) 0.046(3) Uiso 0.160(8) 4 1 d
C5 C 0.7125(4) -0.012(4) 0.335(5) Uiso 0.123(6) 4 1 d
C6 C 0.6794(4) 0.099(4) 0.375(3) Uiso 0.123(6) 4 1 d
C7 C 0.6974(3) 0.103(4) 0.280(4) Uiso 0.123(6) 4 1 d
N3 N 0.5487(10) 0.218(6) 0.248(6) Uiso 0.206(19) 4 1 d
C8 C 0.2309(4) 0.112(5) 0.129(3) Uiso 0.160(8) 4 1 d
C9 C 0.5486(11) 0.384(6) 0.222(8) Uiso 0.206(19) 4 1 d
C10 C 0.2673(4) 0.162(4) 0.153(5) Uiso 0.160(8) 4 1 d
N4 N 0.8629(5) 0.151(3) 0.675(4) Uiso 0.109(8) 4 1 d
C11 C 0.4565(9) 0.148(3) 0.212(6) Uiso 0.123(10) 4 1 d
C12 C 0.8674(7) 0.292(3) 0.591(4) Uiso 0.109(8) 4 1 d
C13 C 0.6508(4) 0.272(3) 0.347(4) Uiso 0.123(6) 4 1 d
N5 N 0.4570(6) 0.295(4) 0.293(4) Uiso 0.123(10) 4 1 d
H1n1 H 0.621099 0.270576 0.339292 Uiso 0.1472 4 1 d
H2n1 H 0.628473 0.383145 0.243845 Uiso 0.1472 4 1 d
H3n1 H 0.628474 0.231189 0.197488 Uiso 0.1472 4 1 d
H1n2 H 0.292247 0.281394 0.160405 Uiso 0.1916 4 1 d
H2n2 H 0.281577 0.294214 0.01782 Uiso 0.1916 4 1 d
H3n2 H 0.274875 0.374238 0.143834 Uiso 0.1916 4 1 d
H1n3 H 0.550634 0.172183 0.163897 Uiso 0.2471 4 1 d
H2n3 H 0.558407 0.195361 0.314345 Uiso 0.2471 4 1 d
H3n3 H 0.537187 0.190709 0.281608 Uiso 0.2471 4 1 d
H1n4 H 0.865267 0.074176 0.619333 Uiso 0.1308 4 1 d
H2n4 H 0.870648 0.147241 0.757765 Uiso 0.1308 4 1 d
H3n4 H 0.850336 0.15147 0.697695 Uiso 0.1308 4 1 d
H1c1 H 0.651553 0.055757 0.277286 Uiso 0.1472 4 1 d
H2c1 H 0.664369 0.161869 0.179607 Uiso 0.1472 4 1 d
H1c2 H 0.204533 0.198289 0.039154 Uiso 0.1916 4 1 d
H2c2 H 0.216621 0.110576 -0.079252 Uiso 0.1916 4 1 d
H1c3 H 0.190983 -0.043499 -0.035593 Uiso 0.1916 4 1 d
H2c3 H 0.209045 -0.110834 0.063757 Uiso 0.1916 4 1 d
H3c3 H 0.192771 -0.012325 0.138282 Uiso 0.1916 4 1 d
H1c4 H 0.24674 0.254486 0.002405 Uiso 0.1916 4 1 d
H2c4 H 0.251122 0.086214 -0.032505 Uiso 0.1916 4 1 d
H1c5 H 0.725941 0.023937 0.319582 Uiso 0.1472 4 1 d
H2c5 H 0.711152 -0.028933 0.440627 Uiso 0.1472 4 1 d
H3c5 H 0.710215 -0.103046 0.280496 Uiso 0.1472 4 1 d
H1c6 H 0.681276 0.168794 0.456201 Uiso 0.1472 4 1 d
H2c6 H 0.677996 -0.000155 0.415024 Uiso 0.1472 4 1 d
H1c7 H 0.703457 0.200832 0.286271 Uiso 0.1472 4 1 d
H2c7 H 0.693195 0.082516 0.176687 Uiso 0.1472 4 1 d
H1c8 H 0.228933 0.181829 0.209221 Uiso 0.1916 4 1 d
H2c8 H 0.233004 0.013867 0.170905 Uiso 0.1916 4 1 d
H1c9 H 0.544994 0.403835 0.11791 Uiso 0.2471 4 1 d
H2c9 H 0.538897 0.429703 0.283906 Uiso 0.2471 4 1 d
H3c9 H 0.561773 0.423649 0.24783 Uiso 0.2471 4 1 d
H1c10 H 0.263089 0.173059 0.254442 Uiso 0.1916 4 1 d
H2c10 H 0.274754 0.070623 0.145485 Uiso 0.1916 4 1 d
H1c11 H 0.447593 0.080935 0.260611 Uiso 0.1479 4 1 d
H2c11 H 0.451779 0.162672 0.109406 Uiso 0.1479 4 1 d
H3c11 H 0.469876 0.106055 0.215473 Uiso 0.1479 4 1 d
H1c12 H 0.855276 0.349259 0.575323 Uiso 0.1308 4 1 d
H2c12 H 0.877358 0.349365 0.648396 Uiso 0.1308 4 1 d
H3c12 H 0.872545 0.266256 0.495253 Uiso 0.1308 4 1 d
H1c13 H 0.649937 0.257219 0.453404 Uiso 0.1472 4 1 d
H2c13 H 0.658736 0.359716 0.329816 Uiso 0.1472 4 1 d
H1n5 H 0.444762 0.328168 0.299757 Uiso 0.1479 4 1 d
H2n5 H 0.46266 0.283699 0.383299 Uiso 0.1479 4 1 d
H3n5 H 0.463974 0.359185 0.243494 Uiso 0.1479 4 1 d

loop_
_atom_site_aniso_label
_atom_site_aniso_type_symbol
_atom_site_aniso_U_11
_atom_site_aniso_U_22
_atom_site_aniso_U_33
_atom_site_aniso_U_12
_atom_site_aniso_U_13
_atom_site_aniso_U_23
Pb1 Pb 0.0374(7) 0.0379(5) 0.0388(6) -0.0007(6) 0.0022(5) 0.0000(5)
Pb2 Pb 0.0331(6) 0.0188(3) 0.0137(3) -0.0010(4) 0.0010(3) -0.0007(3)
Pb3 Pb 0.0300(6) 0.0275(4) 0.0258(4) 0.0007(5) 0.0011(4) 0.0001(5)
Pb4 Pb 0.0504(9) 0.0474(6) 0.0567(8) 0.0025(6) 0.0025(6) -0.0018(6)
I1 I 0.136(3) 0.0664(16) 0.0625(17) 0.0223(18) 0.001(2) -0.0245(13)
I2 I 0.157(4) 0.0777(18) 0.0573(16) -0.032(2) -0.001(2) 0.0378(14)
I3 I 0.136(3) 0.0453(11) 0.0305(11) 0.0242(13) 0.0023(14) -0.0274(9)
I4 I 0.0334(19) 0.110(2) 0.215(4) -0.0078(18) 0.001(2) -0.051(3)
I5 I 0.147(4) 0.0709(16) 0.0493(13) -0.0223(19) 0.0150(18) 0.0413(12)
I6 I 0.057(2) 0.085(2) 0.222(5) -0.0017(17) -0.008(3) -0.042(2)
I7 I 0.0262(11) 0.1082(15) 0.186(3) 0.010(2) 0.0020(12) 0.047(3)
I8 I 0.0229(12) 0.0897(16) 0.161(3) -0.0044(16) 0.0061(14) -0.037(2)
I9 I 0.0254(16) 0.0641(18) 0.206(4) -0.0058(12) 0.008(2) 0.0247(18)
I10 I 0.129(3) 0.0457(12) 0.0482(14) 0.0133(16) 0.0073(19) 0.0322(11)
I11 I 0.133(3) 0.0665(16) 0.0775(19) 0.0268(17) 0.006(2) 0.0265(13)
I12 I 0.145(4) 0.085(2) 0.108(2) -0.025(2) -0.009(2) -0.0613(18)
I13 I 0.125(3) 0.0808(18) 0.091(2) -0.0261(19) 0.012(2) -0.0669(16)

loop_
_atom_type_symbol
_atom_type_scat_dispersion_real
_atom_type_scat_dispersion_imag
_atom_type_scat_source
C 0.0033 0.0016 'International Tables Vol C tables 4.2.6.8 and 6.1.1.1'
H 0.0000 0.0000 'International Tables Vol C tables 4.2.6.8 and 6.1.1.1'
I -0.4742 1.8119 'International Tables Vol C tables 4.2.6.8 and 6.1.1.1'
N 0.0061 0.0033 'International Tables Vol C tables 4.2.6.8 and 6.1.1.1'
Pb -3.3944 10.1111 'International Tables Vol C tables 4.2.6.8 and 6.1.1.1'

loop_
_geom_angle_atom_site_label_1
_geom_angle_atom_site_label_2
_geom_angle_atom_site_label_3
_geom_angle_site_symmetry_1
_geom_angle_site_symmetry_3
_geom_angle
I2 Pb1 I2 3_455 4_455 88.95(8)
I2 Pb1 I4 3_455 . 90.89(12)
I2 Pb1 I7 3_455 1_455 88.16(12)
I2 Pb1 I12 3_455 . 91.36(10)
I2 Pb1 I12 3_455 2_555 177.40(13)
I2 Pb1 I4 4_455 . 90.87(13)
I2 Pb1 I7 4_455 1_455 88.44(12)
I2 Pb1 I12 4_455 . 177.15(13)
I2 Pb1 I12 4_455 2_555 90.30(10)
I4 Pb1 I7 . 1_455 178.84(10)
I4 Pb1 I12 . . 91.96(13)
I4 Pb1 I12 . 2_555 91.61(13)
I7 Pb1 I12 1_455 . 88.73(12)
I7 Pb1 I12 1_455 2_555 89.34(12)
I12 Pb1 I12 . 2_555 89.26(11)
I3 Pb2 I3 3_555 4_554 88.87(7)
I3 Pb2 I8 3_555 . 89.49(10)
I3 Pb2 I9 3_555 . 93.22(11)
I3 Pb2 I10 3_555 . 90.15(8)
I3 Pb2 I10 3_555 2_554 176.91(11)
I3 Pb2 I8 4_554 . 89.69(10)
I3 Pb2 I9 4_554 . 92.86(10)
I3 Pb2 I10 4_554 . 176.55(10)
I3 Pb2 I10 4_554 2_554 91.94(8)
I8 Pb2 I9 . . 176.31(8)
I8 Pb2 I10 . . 87.00(10)
I8 Pb2 I10 . 2_554 87.53(10)
I9 Pb2 I10 . . 90.49(10)
I9 Pb2 I10 . 2_554 89.71(10)
I10 Pb2 I10 . 2_554 88.87(7)
I5 Pb3 I5 . 2_554 88.99(8)
I5 Pb3 I7 . . 91.34(12)
I5 Pb3 I8 . . 88.93(11)
I5 Pb3 I13 . 3_555 90.62(10)
I5 Pb3 I13 . 4_554 178.67(12)
I5 Pb3 I7 2_554 . 90.75(12)
I5 Pb3 I8 2_554 . 89.25(11)
I5 Pb3 I13 2_554 3_555 178.91(12)
I5 Pb3 I13 2_554 4_554 91.19(10)
I7 Pb3 I8 . . 179.73(12)
I7 Pb3 I13 . 3_555 90.28(12)
I7 Pb3 I13 . 4_554 89.98(12)
I8 Pb3 I13 . 3_555 89.73(11)
I8 Pb3 I13 . 4_554 89.75(11)
I13 Pb3 I13 3_555 4_554 89.17(10)
I1 Pb4 I1 . 2_555 88.64(8)
I1 Pb4 I4 . . 86.34(12)
I1 Pb4 I6 . 4_455 92.20(12)
I1 Pb4 I11 . 3_455 91.46(9)
I1 Pb4 I11 . 4_455 174.99(13)
I1 Pb4 I4 2_555 . 86.03(12)
I1 Pb4 I6 2_555 4_455 90.66(12)
I1 Pb4 I11 2_555 3_455 174.78(12)
I1 Pb4 I11 2_555 4_455 90.64(9)
I4 Pb4 I6 . 4_455 176.41(11)
I4 Pb4 I11 . 3_455 88.77(12)
I4 Pb4 I11 . 4_455 88.67(12)
I6 Pb4 I11 4_455 3_455 94.55(12)
I6 Pb4 I11 4_455 4_455 92.76(12)
I11 Pb4 I11 3_455 4_455 88.80(9)
Pb4 I1 Pb4 . 2_554 161.63(16)
Pb4 I1 N1 . 3_445 82.5(5)
Pb4 I1 N1 2_554 3_445 85.9(5)
Pb1 I2 Pb1 3_545 4_554 167.04(16)
Pb2 I3 Pb2 3_445 4_455 170.54(14)
Pb2 I3 N2 3_445 2_555 84.3(7)
Pb2 I3 N2 4_455 2_555 100.4(7)
Pb1 I4 Pb4 . . 164.60(14)
Pb1 I4 N3 . 3_455 96.5(10)
Pb4 I4 N3 . 3_455 98.9(10)
Pb3 I5 Pb3 . 2_555 168.01(15)
Pb3 I5 N4 . . 103.4(5)
Pb3 I5 N4 . 2_554 84.1(4)
Pb3 I5 N4 2_555 . 86.1(5)
Pb3 I5 N4 2_555 2_554 103.8(4)
N4 I5 N4 . 2_554 88.1(7)
Pb4 I6 N1 4_554 2_564 84.9(4)
Pb1 I7 Pb3 1_655 . 166.34(9)
Pb1 I7 N5 1_655 3_545 94.9(6)
Pb1 I7 N5 1_655 4_554 88.7(6)
Pb3 I7 N5 . 3_545 98.5(6)
Pb3 I7 N5 . 4_554 92.0(6)
N5 I7 N5 3_545 4_554 98.8(7)
Pb2 I8 Pb3 . . 165.68(10)
Pb2 I9 N2 . 3_545 86.3(5)
Pb2 I10 Pb2 . 2_555 164.18(13)
Pb2 I10 N2 . 4_555 85.7(7)
Pb2 I10 N4 . . 105.1(4)
Pb2 I10 N2 2_555 4_555 84.8(7)
Pb2 I10 N4 2_555 . 88.3(4)
N2 I10 N4 4_555 . 94.9(8)
Pb4 I11 Pb4 3_545 4_554 171.80(16)
Pb4 I11 N1 3_545 . 98.7(5)
Pb4 I11 N1 4_554 . 85.0(5)
Pb1 I12 Pb1 . 2_554 172.32(17)
Pb3 I13 Pb3 3_445 4_455 170.39(16)
I1 N1 I6 3_555 2_565 75.3(6)
I1 N1 I11 3_555 . 75.2(6)
I1 N1 C13 3_555 . 152(2)
I1 N1 H1n1 3_555 . 91.79
I1 N1 H2n1 3_555 . 43.98
I1 N1 H3n1 3_555 . 78.88
I6 N1 I11 2_565 . 147.3(10)
I6 N1 C13 2_565 . 80.2(16)
I6 N1 H1n1 2_565 . 109.52
I6 N1 H2n1 2_565 . 31.84
I6 N1 H3n1 2_565 . 133.33
I11 N1 C13 . . 123.5(19)
I11 N1 H1n1 . . 85.12
I11 N1 H2n1 . . 116.28
I11 N1 H3n1 . . 24.66
C13 N1 H1n1 . . 109.46
C13 N1 H2n1 . . 109.46
C13 N1 H3n1 . . 109.46
H1n1 N1 H2n1 . . 109.48
H1n1 N1 H3n1 . . 109.49
H2n1 N1 H3n1 . . 109.48
I3 N2 I9 2_554 3_455 147.9(13)
I3 N2 I10 2_554 4_454 75.0(8)
I3 N2 C10 2_554 . 83(2)
I3 N2 H1n2 2_554 . 71.9
I3 N2 H2n2 2_554 . 57.67
I3 N2 H3n2 2_554 . 165.34
I9 N2 I10 3_455 4_454 75.0(8)
I9 N2 C10 3_455 . 125(2)
I9 N2 H1n2 3_455 . 106.84
I9 N2 H2n2 3_455 . 94.98
I9 N2 H3n2 3_455 . 17.56
I10 N2 C10 4_454 . 157(3)
I10 N2 H1n2 4_454 . 68.44
I10 N2 H2n2 4_454 . 54.02
I10 N2 H3n2 4_454 . 91.8
C10 N2 H1n2 . . 109.47
C10 N2 H2n2 . . 109.48
C10 N2 H3n2 . . 109.48
H1n2 N2 H2n2 . . 109.45
H1n2 N2 H3n2 . . 109.46
H2n2 N2 H3n2 . . 109.48
C6 C1 C13 . . 109(2)
C6 C1 H1c1 . . 109.46
C6 C1 H2c1 . . 109.46
C13 C1 H1c1 . . 109.48
C13 C1 H2c1 . . 109.48
H1c1 C1 H2c1 . . 109.48
C3 C2 C8 . . 109(3)
C3 C2 H1c2 . . 109.48
C3 C2 H2c2 . . 109.48
C8 C2 H1c2 . . 109.46
C8 C2 H2c2 . . 109.46
H1c2 C2 H2c2 . . 109.48
C2 C3 H1c3 . . 109.47
C2 C3 H2c3 . . 109.46
C2 C3 H3c3 . . 109.47
H1c3 C3 H2c3 . . 109.47
H1c3 C3 H3c3 . . 109.49
H2c3 C3 H3c3 . . 109.47
C8 C4 C10 . . 109(2)
C8 C4 H1c4 . . 109.48
C8 C4 H2c4 . . 109.48
C10 C4 H1c4 . . 109.46
C10 C4 H2c4 . . 109.46
H1c4 C4 H2c4 . . 109.47
C7 C5 H1c5 . . 109.48
C7 C5 H2c5 . . 109.48
C7 C5 H3c5 . . 109.48
H1c5 C5 H2c5 . . 109.45
H1c5 C5 H3c5 . . 109.46
H2c5 C5 H3c5 . . 109.48
C1 C6 C7 . . 109(2)
C1 C6 H1c6 . . 109.48
C1 C6 H2c6 . . 109.48
C7 C6 H1c6 . . 109.46
C7 C6 H2c6 . . 109.46
H1c6 C6 H2c6 . . 109.47
C5 C7 C6 . . 109(3)
C5 C7 H1c7 . . 109.46
C5 C7 H2c7 . . 109.46
C6 C7 H1c7 . . 109.48
C6 C7 H2c7 . . 109.48
H1c7 C7 H2c7 . . 109.47
I4 N3 C9 3_545 . 173(4)
I4 N3 H1n3 3_545 . 64.01
I4 N3 H2n3 3_545 . 73.86
I4 N3 H3n3 3_545 . 73.9
C9 N3 H1n3 . . 109.47
C9 N3 H2n3 . . 109.47
C9 N3 H3n3 . . 109.47
H1n3 N3 H2n3 . . 109.46
H1n3 N3 H3n3 . . 109.49
H2n3 N3 H3n3 . . 109.47
C2 C8 C4 . . 109(2)
C2 C8 H1c8 . . 109.48
C2 C8 H2c8 . . 109.48
C4 C8 H1c8 . . 109.46
C4 C8 H2c8 . . 109.46
H1c8 C8 H2c8 . . 109.47
N3 C9 H1c9 . . 109.47
N3 C9 H2c9 . . 109.47
N3 C9 H3c9 . . 109.47
H1c9 C9 H2c9 . . 109.49
H1c9 C9 H3c9 . . 109.46
H2c9 C9 H3c9 . . 109.47
N2 C10 C4 . . 109(3)
N2 C10 H1c10 . . 109.46
N2 C10 H2c10 . . 109.46
C4 C10 H1c10 . . 109.48
C4 C10 H2c10 . . 109.48
H1c10 C10 H2c10 . . 109.47
I5 N4 I5 . 2_555 72.8(6)
I5 N4 I10 . . 97.1(7)
I5 N4 C12 . . 82(2)
I5 N4 H1n4 . . 41.39
I5 N4 H2n4 . . 91.21
I5 N4 H3n4 . . 150.08
I5 N4 I10 2_555 . 138.4(7)
I5 N4 C12 2_555 . 119(2)
I5 N4 H1n4 2_555 . 86.65
I5 N4 H2n4 2_555 . 22.82
I5 N4 H3n4 2_555 . 120.15
I10 N4 C12 . . 99(2)
I10 N4 H1n4 . . 63.08
I10 N4 H2n4 . . 151.17
I10 N4 H3n4 . . 54.56
C12 N4 H1n4 . . 109.47
C12 N4 H2n4 . . 109.47
C12 N4 H3n4 . . 109.47
H1n4 N4 H2n4 . . 109.46
H1n4 N4 H3n4 . . 109.49
H2n4 N4 H3n4 . . 109.48
N5 C11 H1c11 . . 109.47
N5 C11 H2c11 . . 109.47
N5 C11 H3c11 . . 109.47
H1c11 C11 H2c11 . . 109.49
H1c11 C11 H3c11 . . 109.47
H2c11 C11 H3c11 . . 109.46
N4 C12 H1c12 . . 109.48
N4 C12 H2c12 . . 109.47
N4 C12 H3c12 . . 109.47
H1c12 C12 H2c12 . . 109.47
H1c12 C12 H3c12 . . 109.48
H2c12 C12 H3c12 . . 109.46
N1 C13 C1 . . 109(2)
N1 C13 H1c13 . . 109.48
N1 C13 H2c13 . . 109.48
C1 C13 H1c13 . . 109.47
C1 C13 H2c13 . . 109.46
H1c13 C13 H2c13 . . 109.46
I7 N5 I7 3_455 4_455 99.6(8)
I7 N5 C11 3_455 . 142(2)
I7 N5 H1n5 3_455 . 69.93
I7 N5 H2n5 3_455 . 105.9
I7 N5 H3n5 3_455 . 43.96
I7 N5 C11 4_455 . 118(2)
I7 N5 H1n5 4_455 . 81.77
I7 N5 H2n5 4_455 . 27.87
I7 N5 H3n5 4_455 . 123.84
C11 N5 H1n5 . . 109.48
C11 N5 H2n5 . . 109.47
C11 N5 H3n5 . . 109.47
H1n5 N5 H2n5 . . 109.48
H1n5 N5 H3n5 . . 109.48
H2n5 N5 H3n5 . . 109.46

loop_
_geom_bond_atom_site_label_1
_geom_bond_atom_site_label_2
_geom_bond_site_symmetry_2
_geom_bond_distance
Pb1 I2 3_455 3.211(3)
Pb1 I2 4_455 3.129(3)
Pb1 I4 . 3.064(4)
Pb1 I7 1_455 3.254(5)
Pb1 I12 . 3.187(4)
Pb1 I12 2_555 3.136(4)
Pb2 I3 3_555 3.154(3)
Pb2 I3 4_554 3.190(3)
Pb2 I8 . 3.246(4)
Pb2 I9 . 3.074(4)
Pb2 I10 . 3.148(3)
Pb2 I10 2_554 3.198(3)
Pb3 I5 . 3.141(3)
Pb3 I5 2_554 3.197(3)
Pb3 I7 . 3.121(5)
Pb3 I8 . 3.180(4)
Pb3 I13 3_555 3.119(4)
Pb3 I13 4_554 3.208(4)
Pb4 I1 . 3.197(3)
Pb4 I1 2_555 3.162(3)
Pb4 I4 . 3.368(4)
Pb4 I6 4_455 3.011(4)
Pb4 I11 3_455 3.185(4)
Pb4 I11 4_455 3.163(3)
I1 N1 3_445 3.66(3)
I3 N2 2_555 3.71(4)
I4 N3 3_455 3.77(5)
I5 N4 . 3.66(3)
I5 N4 2_554 3.82(3)
I6 N1 2_564 3.67(3)
I7 N5 3_545 3.74(3)
I7 N5 4_554 3.84(3)
I9 N2 3_545 3.64(4)
I10 N2 4_555 3.63(4)
I10 N4 . 3.82(3)
I11 N1 . 3.71(3)
N1 C13 . 1.50(4)
N1 H1n1 . 0.8699
N1 H2n1 . 0.87
N1 H3n1 . 0.87
N2 C10 . 1.50(5)
N2 H1n2 . 0.8702
N2 H2n2 . 0.87
N2 H3n2 . 0.8699
C1 C6 . 1.50(3)
C1 C13 . 1.50(4)
C1 H1c1 . 0.9599
C1 H2c1 . 0.96
C2 C3 . 1.50(6)
C2 C8 . 1.50(4)
C2 H1c2 . 0.9599
C2 H2c2 . 0.96
C3 H1c3 . 0.9599
C3 H2c3 . 0.9601
C3 H3c3 . 0.9599
C4 C8 . 1.50(4)
C4 C10 . 1.50(4)
C4 H1c4 . 0.96
C4 H2c4 . 0.96
C5 C7 . 1.50(4)
C5 H1c5 . 0.9602
C5 H2c5 . 0.96
C5 H3c5 . 0.96
C6 C7 . 1.50(4)
C6 H1c6 . 0.96
C6 H2c6 . 0.96
C7 H1c7 . 0.9601
C7 H2c7 . 0.9599
N3 C9 . 1.50(7)
N3 H1n3 . 0.87
N3 H2n3 . 0.8702
N3 H3n3 . 0.8699
C8 H1c8 . 0.96
C8 H2c8 . 0.96
C9 H1c9 . 0.9599
C9 H2c9 . 0.9599
C9 H3c9 . 0.9602
C10 H1c10 . 0.96
C10 H2c10 . 0.9601
N4 C12 . 1.50(4)
N4 H1n4 . 0.87
N4 H2n4 . 0.8701
N4 H3n4 . 0.8698
C11 N5 . 1.50(5)
C11 H1c11 . 0.9599
C11 H2c11 . 0.9599
C11 H3c11 . 0.9601
C12 H1c12 . 0.9598
C12 H2c12 . 0.9601
C12 H3c12 . 0.9601
C13 H1c13 . 0.96
C13 H2c13 . 0.9601
N5 H1n5 . 0.8698
N5 H2n5 . 0.8701
N5 H3n5 . 0.8701

loop_
_twin_individual_id
_twin_individual_mass_fraction_refined
_twin_individual_twin_matrix_11
_twin_individual_twin_matrix_12
_twin_individual_twin_matrix_13
_twin_individual_twin_matrix_21
_twin_individual_twin_matrix_22
_twin_individual_twin_matrix_23
_twin_individual_twin_matrix_31
_twin_individual_twin_matrix_32
_twin_individual_twin_matrix_33
1 0.53(2) 1 0 0 0 1 0 0 0 1
2 0.47(2) -1 0 0 0 1 0 0 0 -1

loop_
_restr_distance_atom_site_label_1
_restr_distance_atom_site_label_2
_restr_distance_target
_restr_distance_target_weight_param
N3 C9 1.5 0.001
N4 C12 1.5 0.001
N5 C11 1.5 0.001
N2 C10 1.5 0.001
C10 C4 1.5 0.001
C4 C8 1.5 0.001
C8 C2 1.5 0.001
C2 C3 1.5 0.001
N1 C13 1.5 0.001
C13 C1 1.5 0.001
C1 C6 1.5 0.001
C6 C7 1.5 0.001
C7 C5 1.5 0.001

loop_
_restr_angle_atom_site_label_1
_restr_angle_atom_site_label_2
_restr_angle_atom_site_label_3
_restr_angle_target
_restr_angle_target_weight_param
N2 C10 C4 109.47 0.01
C10 C4 C8 109.47 0.01
C4 C8 C2 109.47 0.01
C8 C2 C3 109.47 0.01
N1 C13 C1 109.47 0.01
C13 C1 C6 109.47 0.01
C1 C6 C7 109.47 0.01
C6 C7 C5 109.47 0.01
